data_8101020
loop_
_publ_author_name
'Aechter, Bernd'
'Polborn, Kurt'
'Beck, Wolfgang'

_publ_section_title
;
Crystal structure of \m-2,2'-bipyrimidine-bis(acetonitrile)-hexacarbonyl-
dirhenium(I) bis(trifluoromethanesulfonate) acetonitrile, 
(C~18~H~12~N~6~O~6~Re~2~)(CF~3~O~3~S)~2~(C~2~H~3~N)
;
_journal_issue 3
_journal_name_full 'Zeitschrift f\"ur Kristallographie - New Crystal Structures'
_journal_page_first 409
_journal_page_last 410
_journal_volume 216
_journal_year 2001
_chemical_formula_moiety 'C18 H12 N6 O6 Re2  2 C F3 O3 S  C2 H3 N'
_chemical_formula_structural '(C18 H12 N6 O6 Re2) (C F3 O3 S)2 (C2 H3 N)'
_chemical_formula_sum 'C22 H15 F6 N7 O12 Re2 S2'
_chemical_formula_weight 1119.93
_space_group_IT_number 14
_symmetry_cell_setting monoclinic
_symmetry_space_group_name_Hall '-P 2ybc'
_symmetry_space_group_name_H-M 'P 1 21/c 1'
_cell_angle_alpha 90.000(12)
_cell_angle_beta 111.876(12)
_cell_angle_gamma 90.000(11)
_cell_formula_units_Z 4
_cell_length_a 15.267(2)
_cell_length_b 12.554(2)
_cell_length_c 19.924(3)
_cell_measurement_temperature 293(2)
_cell_volume 3543.7(9)
_diffrn_ambient_temperature 293(2)
_exptl_crystal_density_diffrn 2.099
_refine_ls_R_factor_obs 0.0406
_refine_ls_wR_factor_obs 0.0829
_cod_original_sg_symbol_H-M 'P 21/c'
_cod_database_code 8101020

loop_
_symmetry_equiv_pos_as_xyz
'x, y, z'
'-x, y+1/2, -z+1/2'
'-x, -y, -z'
'x, -y-1/2, z-1/2'

loop_
_atom_site_aniso_label
_atom_site_aniso_U_11
_atom_site_aniso_U_22
_atom_site_aniso_U_33
_atom_site_aniso_U_23
_atom_site_aniso_U_13
_atom_site_aniso_U_12
Re1 0.0571(3) 0.0438(2) 0.0573(3) -0.0005(2) 0.0268(2) 0.0050(2)
Re2 0.0531(3) 0.0448(2) 0.0482(2) 0.0006(2) 0.0201(2) -0.0080(2)
S1 0.060(2) 0.074(2) 0.060(2) 0.0014(15) 0.024(2) 0.0115(15)
S2 0.074(2) 0.089(2) 0.096(3) -0.037(2) 0.022(2) -0.004(2)
F1 0.206(12) 0.072(6) 0.136(9) 0.007(6) 0.039(8) 0.001(6)
F2 0.119(9) 0.268(15) 0.143(9) 0.068(10) 0.018(7) -0.105(9)
F3 0.152(9) 0.186(10) 0.068(6) 0.049(6) 0.026(6) -0.024(8)
F4 0.134(9) 0.185(10) 0.147(9) -0.012(8) 0.076(8) 0.056(8)
F5 0.072(7) 0.202(13) 0.258(16) -0.055(12) 0.020(8) -0.027(8)
F6 0.605(39) 0.198(15) 0.143(12) 0.037(10) 0.215(19) 0.045(19)
O1 0.090(7) 0.072(6) 0.086(6) -0.023(5) 0.040(6) -0.011(5)
O2 0.104(8) 0.111(8) 0.119(8) -0.028(6) 0.078(7) -0.001(6)
O3 0.111(8) 0.063(6) 0.110(8) 0.026(5) 0.025(7) 0.019(5)
O4 0.115(8) 0.092(7) 0.064(6) -0.020(5) 0.017(6) -0.030(6)
O5 0.108(8) 0.064(6) 0.100(7) 0.021(5) 0.019(6) 0.009(5)
O6 0.074(6) 0.130(8) 0.109(7) 0.006(6) 0.051(6) -0.031(6)
O7 0.071(6) 0.093(6) 0.052(5) 0.006(4) 0.021(4) 0.001(5)
O8 0.069(5) 0.073(5) 0.059(5) -0.005(4) 0.010(4) -0.012(4)
O9 0.128(10) 0.192(12) 0.122(9) -0.018(9) 0.064(8) 0.073(9)
O10 0.116(9) 0.111(8) 0.140(10) -0.064(7) 0.039(8) -0.027(7)
O11 0.437(30) 0.201(16) 0.123(11) 0.045(11) 0.163(16) -0.047(17)
O12 0.092(7) 0.073(6) 0.095(7) -0.028(5) 0.025(6) 0.005(5)
N1 0.041(5) 0.054(5) 0.042(5) 0.011(4) 0.016(4) 0.012(4)
N2 0.047(5) 0.053(5) 0.047(5) -0.001(4) 0.023(4) 0.001(4)
N3 0.045(5) 0.046(5) 0.031(4) 0.003(3) 0.007(4) -0.001(4)
N4 0.052(5) 0.044(4) 0.035(4) -0.001(4) 0.013(4) -0.002(4)
N5 0.051(5) 0.052(5) 0.061(6) 0.002(4) 0.027(5) 0.003(4)
N6 0.051(5) 0.044(5) 0.049(5) 0.000(4) 0.020(4) 0.003(4)
C1 0.066(8) 0.056(7) 0.060(7) -0.011(6) 0.029(6) 0.002(6)
C2 0.079(9) 0.056(7) 0.080(9) -0.013(6) 0.030(8) 0.004(6)
C3 0.081(9) 0.055(7) 0.075(8) 0.004(6) 0.023(7) 0.002(7)
C4 0.047(6) 0.038(5) 0.045(6) 0.004(4) 0.022(5) 0.005(4)
C5 0.044(6) 0.069(7) 0.052(7) 0.014(6) 0.023(6) 0.025(5)
C6 0.045(6) 0.099(9) 0.038(6) 0.014(6) 0.006(5) 0.013(6)
C7 0.045(6) 0.080(8) 0.041(6) 0.002(6) 0.013(5) -0.005(6)
C8 0.059(6) 0.040(5) 0.036(5) 0.002(4) 0.025(5) -0.001(5)
C9 0.054(7) 0.057(6) 0.049(6) 0.011(5) 0.016(5) -0.002(5)
C10 0.073(8) 0.071(7) 0.035(6) 0.001(5) 0.013(5) -0.010(6)
C11 0.055(7) 0.059(7) 0.038(6) -0.004(5) 0.014(5) -0.006(5)
C12 0.058(7) 0.045(6) 0.052(6) -0.003(5) 0.016(6) 0.002(5)
C13 0.059(8) 0.090(9) 0.089(9) -0.022(7) 0.042(7) -0.020(7)
C14 0.069(8) 0.062(7) 0.056(7) 0.000(6) 0.026(6) -0.013(6)
C15 0.066(8) 0.059(7) 0.053(7) 0.006(6) 0.011(6) -0.003(6)
C16 0.077(9) 0.065(8) 0.081(9) 0.009(6) 0.031(8) -0.023(6)
C17 0.055(7) 0.043(6) 0.050(6) 0.003(5) 0.018(6) 0.007(5)
C18 0.068(8) 0.070(7) 0.063(7) 0.016(6) 0.037(6) 0.002(6)
C19 0.077(10) 0.115(12) 0.072(10) 0.017(9) 0.029(8) -0.012(9)
C20 0.095(14) 0.178(21) 0.167(20) -0.071(17) 0.053(14) 0.029(14)
N7 0.136(13) 0.124(12) 0.180(16) -0.006(12) 0.113(13) -0.007(10)
C21 0.108(13) 0.067(9) 0.132(15) -0.004(9) 0.065(12) 0.017(8)
C22 0.235(25) 0.104(13) 0.112(14) 0.035(11) 0.083(16) 0.073(15)

loop_
_atom_site_label
_atom_site_type_symbol
_atom_site_fract_x
_atom_site_fract_y
_atom_site_fract_z
_atom_site_U_iso_or_equiv
_atom_site_thermal_displace_type
_atom_site_occupancy
_atom_site_calc_flag
_atom_site_refinement_flags
_atom_site_disorder_group
Re1 Re 0.25280(3) 0.14128(3) 0.30074(2) 0.05114(14) Uani 1 d . .
Re2 Re 0.20702(3) -0.31513(3) 0.24440(2) 0.04832(13) Uani 1 d . .
S1 S 0.2170(2) -0.0760(2) 0.0190(2) 0.0642(8) Uani 1 d D .
S2 S 0.5622(3) -0.0592(3) 0.3632(2) 0.0893(11) Uani 1 d D .
F1 F 0.1641(8) 0.1215(7) 0.0017(5) 0.145(4) Uani 1 d D .
F2 F 0.3002(6) 0.0932(10) -0.0029(5) 0.186(6) Uani 1 d D .
F3 F 0.1758(7) 0.0509(8) -0.0924(4) 0.140(4) Uani 1 d D .
F4 F 0.7044(7) -0.1815(8) 0.3802(5) 0.148(4) Uani 1 d D .
F5 F 0.7360(7) -0.0379(9) 0.4413(8) 0.189(6) Uani 1 d D .
F6 F 0.6530(14) -0.1587(11) 0.4659(7) 0.294(13) Uani 1 d D .
O1 O 0.3991(7) 0.2754(7) 0.4176(5) 0.081(2) Uani 1 d . .
O2 O 0.1122(7) 0.1746(8) 0.3759(6) 0.101(3) Uani 1 d . .
O3 O 0.1633(8) 0.3395(7) 0.2115(6) 0.099(3) Uani 1 d . .
O4 O 0.0966(7) -0.4482(8) 0.1118(5) 0.095(3) Uani 1 d . .
O5 O 0.3189(7) -0.5111(7) 0.3236(5) 0.097(3) Uani 1 d . .
O6 O 0.0503(7) -0.3618(9) 0.3015(5) 0.099(3) Uani 1 d . .
O7 O 0.2572(5) -0.0559(7) 0.0952(3) 0.073(2) Uani 1 d D .
O8 O 0.1192(5) -0.1044(6) -0.0076(4) 0.071(2) Uani 1 d D .
O9 O 0.2739(7) -0.1389(10) -0.0079(6) 0.142(5) Uani 1 d D .
O10 O 0.4966(7) -0.1390(7) 0.3303(6) 0.125(4) Uani 1 d D .
O11 O 0.5930(13) -0.0076(11) 0.3068(7) 0.237(10) Uani 1 d D .
O12 O 0.5394(6) 0.0202(6) 0.4035(5) 0.090(3) Uani 1 d D .
N1 N 0.1676(6) 0.0242(6) 0.2219(4) 0.046(2) Uani 1 d . .
N2 N 0.1467(6) -0.1609(6) 0.1985(4) 0.047(2) Uani 1 d . .
N3 N 0.2793(5) -0.1999(6) 0.3297(4) 0.043(2) Uani 1 d . .
N4 N 0.3018(6) -0.0146(6) 0.3518(4) 0.044(2) Uani 1 d . .
N5 N 0.3465(6) 0.1163(6) 0.2447(5) 0.053(2) Uani 1 d . .
N6 N 0.3140(6) -0.2735(6) 0.2048(4) 0.048(2) Uani 1 d . .
C1 C 0.3435(9) 0.2269(9) 0.3744(6) 0.059(3) Uani 1 d . .
C2 C 0.1648(9) 0.1597(9) 0.3480(7) 0.072(3) Uani 1 d . .
C3 C 0.1986(9) 0.2662(10) 0.2460(7) 0.072(3) Uani 1 d . .
C4 C 0.1894(7) -0.0773(7) 0.2389(5) 0.042(2) Uani 1 d . .
C5 C 0.0980(7) 0.0436(9) 0.1580(6) 0.053(3) Uani 1 d . .
H5 H 0.0817(7) 0.1136(9) 0.1433(6) 0.064 Uiso 1 calc R .
C6 C 0.0505(8) -0.0385(10) 0.1141(6) 0.063(3) Uani 1 d . .
H6 H 0.0009(8) -0.0246(10) 0.0706(6) 0.076 Uiso 1 calc R .
C7 C 0.0770(7) -0.1420(10) 0.1350(5) 0.056(3) Uani 1 d . .
H7 H 0.0466(7) -0.1983(10) 0.1051(5) 0.068 Uiso 1 calc R .
C8 C 0.2627(7) -0.0990(7) 0.3100(5) 0.043(2) Uani 1 d . .
C9 C 0.3388(7) -0.2190(9) 0.3974(5) 0.054(3) Uani 1 d . .
H9 H 0.3539(7) -0.2890(9) 0.4127(5) 0.065 Uiso 1 calc R .
C10 C 0.3779(8) -0.1370(9) 0.4447(6) 0.062(3) Uani 1 d . .
H10 H 0.4165(8) -0.1507(9) 0.4925(6) 0.074 Uiso 1 calc R .
C11 C 0.3587(7) -0.0335(8) 0.4195(5) 0.051(3) Uani 1 d . .
H11 H 0.3858(7) 0.0231(8) 0.4503(5) 0.062 Uiso 1 calc R .
C12 C 0.3925(8) 0.1059(8) 0.2110(6) 0.053(3) Uani 1 d . .
C13 C 0.4493(8) 0.0970(10) 0.1678(7) 0.075(4) Uani 1 d . .
H13A H 0.4170(24) 0.0539(50) 0.1260(22) 0.091 Uiso 1 calc R .
H13B H 0.5086(22) 0.0646(53) 0.1958(14) 0.091 Uiso 1 calc R .
H13C H 0.4602(43) 0.1666(12) 0.1526(33) 0.091 Uiso 1 calc R .
C14 C 0.1394(9) -0.4023(9) 0.1614(6) 0.062(3) Uani 1 d . .
C15 C 0.2765(9) -0.4400(9) 0.2929(6) 0.063(3) Uani 1 d . .
C16 C 0.1093(10) -0.3443(10) 0.2807(7) 0.074(4) Uani 1 d . .
C17 C 0.3702(8) -0.2496(8) 0.1827(5) 0.050(2) Uani 1 d . .
C18 C 0.4420(8) -0.2224(9) 0.1541(6) 0.063(3) Uani 1 d . .
H18A H 0.4873(26) -0.1753(42) 0.1870(18) 0.076 Uiso 1 calc R .
H18B H 0.4129(10) -0.1879(47) 0.1081(17) 0.076 Uiso 1 calc R .
H18C H 0.4731(32) -0.2862(10) 0.1482(34) 0.076 Uiso 1 calc R .
C19 C 0.2148(7) 0.0564(10) -0.0214(5) 0.088(4) Uani 1 d D .
C20 C 0.6729(10) -0.1110(10) 0.4138(8) 0.146(8) Uani 1 d D .
N7 N 0.0786(12) -0.0898(12) 0.3283(10) 0.131(6) Uani 1 d . .
C21 C 0.0709(12) -0.1117(12) 0.3810(11) 0.097(5) Uani 1 d . .
C22 C 0.0584(16) -0.1443(13) 0.4460(9) 0.145(8) Uani 1 d . .
H22A H 0.0248(16) -0.0900(13) 0.4604(9) 0.174 Uiso 1 calc R .
H22B H 0.1190(16) -0.1552(13) 0.4837(9) 0.174 Uiso 1 calc R .
H22C H 0.0231(16) -0.2095(13) 0.4372(9) 0.174 Uiso 1 calc R .

loop_
_geom_bond_atom_site_label_1
_geom_bond_atom_site_label_2
_geom_bond_distance
_geom_bond_site_symmetry_2
_geom_bond_publ_flag
Re1 C3 1.913(13) . ?
Re1 C1 1.927(12) . ?
Re1 C2 1.920(14) . ?
Re1 N5 2.141(9) . ?
Re1 N1 2.190(8) . ?
Re1 N4 2.204(7) . ?
Re2 C16 1.920(13) . ?
Re2 C15 1.937(12) . ?
Re2 C14 1.930(12) . ?
Re2 N6 2.127(9) . ?
Re2 N3 2.191(7) . ?
Re2 N2 2.192(8) . ?
S1 O9 1.419(7) . ?
S1 O8 1.430(6) . ?
S1 O7 1.432(6) . ?
S1 C19 1.841(13) . ?
S2 O10 1.395(7) . ?
S2 O12 1.404(7) . ?
S2 O11 1.516(8) . ?
S2 C20 1.739(15) . ?
F1 C19 1.320(10) . ?
F2 C19 1.302(9) . ?
F3 C19 1.317(9) . ?
F4 C20 1.304(10) . ?
F5 C20 1.296(10) . ?
F6 C20 1.328(10) . ?
O1 C1 1.134(13) . ?
O2 C2 1.150(14) . ?
O3 C3 1.155(14) . ?
O4 C14 1.121(13) . ?
O5 C15 1.138(13) . ?
O6 C16 1.145(14) . ?
N1 C4 1.328(11) . ?
N1 C5 1.343(12) . ?
N2 C7 1.336(13) . ?
N2 C4 1.336(12) . ?
N3 C8 1.322(11) . ?
N3 C9 1.338(12) . ?
N4 C11 1.325(12) . ?
N4 C8 1.343(11) . ?
N5 C12 1.145(12) . ?
N6 C17 1.141(12) . ?
C4 C8 1.467(13) . ?
C5 C6 1.37(2) . ?
C6 C7 1.38(2) . ?
C9 C10 1.373(14) . ?
C10 C11 1.384(14) . ?
C12 C13 1.44(2) . ?
C17 C18 1.452(14) . ?
N7 C21 1.13(2) . ?
C21 C22 1.44(2) . ?
